data_7158918
loop_
_publ_author_name
'Mudulkar, Sairam'
'Kolla, Sai Teja'
'Balasubramanian, Sridhar'
'Bhimapaka, China Raju'

_publ_section_title
;
 BF3&#x2022;OEt2-Catalyzed synthesis of 2,2'-spirobi-2H-1-benzopyrans from
 2H-chromenes
;
_journal_name_full 'Organic &amp; Biomolecular Chemistry'
_journal_paper_doi 10.1039/D2OB01286C
_journal_year 2022
_chemical_formula_moiety 'C21 H17 Cl O4'
_chemical_formula_sum 'C21 H17 Cl O4'
_chemical_formula_weight 368.80
_chemical_name_systematic 'Ethyl 3'-chloro-6'-methyl-2,2'-spirobi[chromene]-3-carboxylate'
_space_group_crystal_system triclinic
_space_group_IT_number 2
_space_group_name_Hall '-P 1'
_space_group_name_H-M_alt 'P -1'
_atom_sites_solution_hydrogens geom
_audit_creation_method SHELXL-2014/7
_audit_update_record
;
2016-09-01 deposited with the CCDC.	2022-10-04 downloaded from the CCDC.
;
_cell_angle_alpha 92.8500(10)
_cell_angle_beta 111.8700(10)
_cell_angle_gamma 95.7020(10)
_cell_formula_units_Z 2
_cell_length_a 8.7937(7)
_cell_length_b 10.0005(8)
_cell_length_c 11.2448(9)
_cell_measurement_reflns_used 4994
_cell_measurement_temperature 294(2)
_cell_measurement_theta_max 27.57
_cell_measurement_theta_min 2.52
_cell_volume 909.14(13)
_computing_cell_refinement 'SAINT (Bruker, 2001)'
_computing_data_collection 'SMART (Bruker, 2001)'
_computing_data_reduction 'SAINT (Bruker, 2001)'
_computing_molecular_graphics 'SHELXL2014 (Sheldrick, 2015)'
_computing_publication_material 'SHELXL2014 (Sheldrick, 2015)'
_computing_structure_refinement 'SHELXL-2014/7 (Sheldrick, 2015)'
_computing_structure_solution 'SHELXL-2014/7 (Sheldrick, 2015)'
_diffrn_ambient_temperature 294(2)
_diffrn_measured_fraction_theta_full 0.997
_diffrn_measured_fraction_theta_max 0.930
_diffrn_measurement_device_type 'Bruker SMART APEX CCD area-detector'
_diffrn_measurement_method \w
_diffrn_radiation_type MoK\a
_diffrn_radiation_wavelength 0.71073
_diffrn_reflns_av_R_equivalents 0.0180
_diffrn_reflns_av_unetI/netI 0.0200
_diffrn_reflns_Laue_measured_fraction_full 0.997
_diffrn_reflns_Laue_measured_fraction_max 0.930
_diffrn_reflns_limit_h_max 11
_diffrn_reflns_limit_h_min -11
_diffrn_reflns_limit_k_max 13
_diffrn_reflns_limit_k_min -13
_diffrn_reflns_limit_l_max 14
_diffrn_reflns_limit_l_min -14
_diffrn_reflns_number 10400
_diffrn_reflns_point_group_measured_fraction_full 0.997
_diffrn_reflns_point_group_measured_fraction_max 0.930
_diffrn_reflns_theta_full 25.242
_diffrn_reflns_theta_max 28.378
_diffrn_reflns_theta_min 1.960
_exptl_absorpt_coefficient_mu 0.233
_exptl_absorpt_correction_T_max 0.98
_exptl_absorpt_correction_T_min 0.92
_exptl_absorpt_correction_type multi-scan
_exptl_absorpt_process_details 'SADABS; Bruker,2001'
_exptl_crystal_colour colorless
_exptl_crystal_density_diffrn 1.347
_exptl_crystal_description block
_exptl_crystal_F_000 384
_exptl_crystal_size_max 0.160
_exptl_crystal_size_mid 0.150
_exptl_crystal_size_min 0.060
_refine_diff_density_max 0.258
_refine_diff_density_min -0.180
_refine_diff_density_rms 0.046
_refine_ls_extinction_method none
_refine_ls_goodness_of_fit_ref 1.041
_refine_ls_hydrogen_treatment constr
_refine_ls_matrix_type full
_refine_ls_number_parameters 237
_refine_ls_number_reflns 4239
_refine_ls_number_restraints 0
_refine_ls_restrained_S_all 1.041
_refine_ls_R_factor_all 0.0518
_refine_ls_R_factor_gt 0.0443
_refine_ls_shift/su_max 0.010
_refine_ls_shift/su_mean 0.000
_refine_ls_structure_factor_coef Fsqd
_refine_ls_weighting_details 'w=1/[\s^2^(Fo^2^)+(0.0759P)^2^+0.1249P] where P=(Fo^2^+2Fc^2^)/3'
_refine_ls_weighting_scheme calc
_refine_ls_wR_factor_gt 0.1275
_refine_ls_wR_factor_ref 0.1351
_reflns_Friedel_coverage 0.000
_reflns_number_gt 3483
_reflns_number_total 4239
_reflns_threshold_expression 'I > 2\s(I)'
_cod_data_source_file d2ob01286c2.cif
_cod_data_source_block AZ86m
_cod_database_code 7158918
_shelx_shelxl_version_number 2014/7
_shelx_space_group_comment
;
The symmetry employed for this shelxl refinement is uniquely defined
by the following loop, which should always be used as a source of
symmetry information in preference to the above space-group names.
They are only intended as comments.
;
_shelx_estimated_absorpt_t_min 0.964
_shelx_estimated_absorpt_t_max 0.986

loop_
_space_group_symop_operation_xyz
'x, y, z'
'-x, -y, -z'

loop_
_atom_site_label
_atom_site_type_symbol
_atom_site_fract_x
_atom_site_fract_y
_atom_site_fract_z
_atom_site_U_iso_or_equiv
_atom_site_adp_type
_atom_site_occupancy
_atom_site_site_symmetry_order
_atom_site_calc_flag
_atom_site_refinement_flags_posn
_atom_site_refinement_flags_adp
_atom_site_refinement_flags_occupancy
_atom_site_disorder_assembly
_atom_site_disorder_group
C1 C 0.31198(17) 0.20529(13) 0.26611(13) 0.0474(3) Uani 1 1 d . . . . .
C2 C 0.56224(18) 0.25655(14) 0.46095(14) 0.0500(3) Uani 1 1 d . . . . .
C3 C 0.6526(2) 0.21732(17) 0.58053(15) 0.0598(4) Uani 1 1 d . . . . .
H3 H 0.6275 0.1322 0.6032 0.072 Uiso 1 1 calc R U . . .
C4 C 0.7811(2) 0.30758(19) 0.66570(17) 0.0724(5) Uani 1 1 d . . . . .
H4 H 0.8424 0.2827 0.7467 0.087 Uiso 1 1 calc R U . . .
C5 C 0.8200(3) 0.4335(2) 0.63279(19) 0.0807(6) Uani 1 1 d . . . . .
H5 H 0.9068 0.4930 0.6912 0.097 Uiso 1 1 calc R U . . .
C6 C 0.7303(2) 0.47110(18) 0.51346(18) 0.0731(5) Uani 1 1 d . . . . .
H6 H 0.7571 0.5560 0.4911 0.088 Uiso 1 1 calc R U . . .
C7 C 0.59941(19) 0.38313(15) 0.42550(15) 0.0551(4) Uani 1 1 d . . . . .
C8 C 0.4988(2) 0.41732(15) 0.29992(15) 0.0557(4) Uani 1 1 d . . . . .
H8 H 0.5268 0.4990 0.2724 0.067 Uiso 1 1 calc R U . . .
C9 C 0.36631(18) 0.33512(14) 0.22187(14) 0.0506(3) Uani 1 1 d . . . . .
C10 C 0.06244(17) 0.13248(14) 0.30246(13) 0.0484(3) Uani 1 1 d . . . . .
C11 C 0.03349(18) 0.01160(14) 0.22609(14) 0.0487(3) Uani 1 1 d . . . . .
C12 C 0.13516(19) -0.00707(13) 0.15223(14) 0.0501(3) Uani 1 1 d . . . . .
H12 H 0.1109 -0.0827 0.0937 0.060 Uiso 1 1 calc R U . . .
C13 C 0.26262(18) 0.08388(14) 0.16837(14) 0.0491(3) Uani 1 1 d . . . . .
C14 C -0.09275(19) -0.08586(16) 0.22488(16) 0.0584(4) Uani 1 1 d . . . . .
H14 H -0.1137 -0.1671 0.1742 0.070 Uiso 1 1 calc R U . . .
C15 C -0.1868(2) -0.06491(19) 0.29664(18) 0.0657(4) Uani 1 1 d . . . . .
C16 C -0.1557(2) 0.0570(2) 0.36974(19) 0.0707(5) Uani 1 1 d . . . . .
H16 H -0.2193 0.0729 0.4178 0.085 Uiso 1 1 calc R U . . .
C17 C -0.0321(2) 0.15632(17) 0.37332(16) 0.0617(4) Uani 1 1 d . . . . .
H17 H -0.0132 0.2380 0.4229 0.074 Uiso 1 1 calc R U . . .
C18 C 0.2555(2) 0.37293(15) 0.09595(15) 0.0550(4) Uani 1 1 d . . . . .
C19 C 0.2176(3) 0.5375(2) -0.0543(2) 0.0875(6) Uani 1 1 d . . . . .
H19A H 0.2189 0.4816 -0.1269 0.105 Uiso 1 1 calc R U . . .
H19B H 0.1042 0.5346 -0.0608 0.105 Uiso 1 1 calc R U . . .
C20 C 0.2852(4) 0.6747(3) -0.0558(3) 0.1081(9) Uani 1 1 d . . . . .
H20A H 0.2696 0.7317 0.0090 0.162 Uiso 1 1 calc R U . . .
H20B H 0.2298 0.7053 -0.1388 0.162 Uiso 1 1 calc R U . . .
H20C H 0.4011 0.6784 -0.0385 0.162 Uiso 1 1 calc R U . . .
C21 C -0.3209(3) -0.1731(3) 0.2955(3) 0.0980(7) Uani 1 1 d . . . . .
H21A H -0.3678 -0.2241 0.2128 0.147 Uiso 1 1 calc R U . . .
H21B H -0.4056 -0.1316 0.3124 0.147 Uiso 1 1 calc R U . . .
H21C H -0.2743 -0.2322 0.3607 0.147 Uiso 1 1 calc R U . . .
Cl1 Cl 0.39428(6) 0.06740(4) 0.08808(5) 0.06951(17) Uani 1 1 d . . . . .
O1 O 0.44067(13) 0.16332(10) 0.37539(10) 0.0563(3) Uani 1 1 d . . . . .
O2 O 0.12504(15) 0.31064(12) 0.02936(12) 0.0699(3) Uani 1 1 d . . . . .
O3 O 0.31760(16) 0.48739(12) 0.06558(12) 0.0763(4) Uani 1 1 d . . . . .
O4 O 0.18092(13) 0.23472(9) 0.30350(10) 0.0537(3) Uani 1 1 d . . . . .

loop_
_atom_site_aniso_label
_atom_site_aniso_U_11
_atom_site_aniso_U_22
_atom_site_aniso_U_33
_atom_site_aniso_U_23
_atom_site_aniso_U_13
_atom_site_aniso_U_12
C1 0.0510(7) 0.0395(7) 0.0493(7) 0.0056(5) 0.0166(6) 0.0033(5)
C2 0.0530(8) 0.0463(7) 0.0498(7) 0.0039(6) 0.0175(6) 0.0100(6)
C3 0.0696(10) 0.0562(9) 0.0539(8) 0.0116(7) 0.0200(7) 0.0197(7)
C4 0.0803(12) 0.0714(11) 0.0534(9) 0.0042(8) 0.0076(8) 0.0261(9)
C5 0.0790(12) 0.0639(11) 0.0685(11) -0.0069(8) -0.0053(9) 0.0093(9)
C6 0.0745(11) 0.0506(9) 0.0713(11) 0.0022(8) 0.0038(9) 0.0009(8)
C7 0.0579(8) 0.0452(7) 0.0544(8) 0.0042(6) 0.0128(7) 0.0057(6)
C8 0.0608(9) 0.0410(7) 0.0578(8) 0.0106(6) 0.0150(7) 0.0000(6)
C9 0.0552(8) 0.0402(7) 0.0523(8) 0.0093(6) 0.0156(6) 0.0036(6)
C10 0.0495(7) 0.0446(7) 0.0499(7) 0.0075(5) 0.0166(6) 0.0075(6)
C11 0.0496(7) 0.0420(7) 0.0506(7) 0.0060(5) 0.0145(6) 0.0046(5)
C12 0.0598(8) 0.0371(6) 0.0508(7) 0.0007(5) 0.0186(6) 0.0052(6)
C13 0.0576(8) 0.0408(7) 0.0526(7) 0.0061(6) 0.0240(6) 0.0096(6)
C14 0.0524(8) 0.0503(8) 0.0644(9) 0.0076(7) 0.0140(7) 0.0010(6)
C15 0.0508(8) 0.0687(10) 0.0770(11) 0.0205(8) 0.0227(8) 0.0048(7)
C16 0.0627(10) 0.0847(12) 0.0773(11) 0.0184(9) 0.0378(9) 0.0166(9)
C17 0.0667(10) 0.0610(9) 0.0619(9) 0.0047(7) 0.0279(8) 0.0153(7)
C18 0.0597(9) 0.0440(7) 0.0563(8) 0.0088(6) 0.0160(7) 0.0057(6)
C19 0.0927(14) 0.0804(13) 0.0711(12) 0.0348(10) 0.0076(10) 0.0081(11)
C20 0.1117(19) 0.0916(16) 0.1114(19) 0.0539(14) 0.0252(15) 0.0154(14)
C21 0.0719(13) 0.1006(16) 0.1246(19) 0.0271(14) 0.0439(13) -0.0101(11)
Cl1 0.0806(3) 0.0629(3) 0.0818(3) 0.0062(2) 0.0492(2) 0.0127(2)
O1 0.0616(6) 0.0425(5) 0.0563(6) 0.0121(4) 0.0126(5) 0.0027(4)
O2 0.0651(7) 0.0570(7) 0.0673(7) 0.0081(5) 0.0037(6) -0.0006(5)
O3 0.0767(8) 0.0648(7) 0.0674(7) 0.0293(6) 0.0054(6) -0.0063(6)
O4 0.0612(6) 0.0397(5) 0.0618(6) -0.0036(4) 0.0273(5) 0.0018(4)

loop_
_atom_type_symbol
_atom_type_description
_atom_type_scat_dispersion_real
_atom_type_scat_dispersion_imag
_atom_type_scat_source
C C 0.0033 0.0016 'International Tables Vol C Tables 4.2.6.8 and 6.1.1.4'
H H 0.0000 0.0000 'International Tables Vol C Tables 4.2.6.8 and 6.1.1.4'
O O 0.0106 0.0060 'International Tables Vol C Tables 4.2.6.8 and 6.1.1.4'
Cl Cl 0.1484 0.1585 'International Tables Vol C Tables 4.2.6.8 and 6.1.1.4'

loop_
_geom_angle_atom_site_label_1
_geom_angle_atom_site_label_2
_geom_angle_atom_site_label_3
_geom_angle
_geom_angle_site_symmetry_1
_geom_angle_site_symmetry_3
_geom_angle_publ_flag
O4 C1 O1 108.59(11) . . ?
O4 C1 C13 112.20(11) . . ?
O1 C1 C13 103.31(11) . . ?
O4 C1 C9 104.93(11) . . ?
O1 C1 C9 112.72(11) . . ?
C13 C1 C9 115.12(12) . . ?
O1 C2 C3 117.68(13) . . ?
O1 C2 C7 120.93(13) . . ?
C3 C2 C7 121.28(14) . . ?
C2 C3 C4 118.51(16) . . ?
C2 C3 H3 120.7 . . ?
C4 C3 H3 120.7 . . ?
C5 C4 C3 121.22(16) . . ?
C5 C4 H4 119.4 . . ?
C3 C4 H4 119.4 . . ?
C6 C5 C4 119.79(17) . . ?
C6 C5 H5 120.1 . . ?
C4 C5 H5 120.1 . . ?
C5 C6 C7 120.57(17) . . ?
C5 C6 H6 119.7 . . ?
C7 C6 H6 119.7 . . ?
C2 C7 C6 118.62(14) . . ?
C2 C7 C8 118.11(13) . . ?
C6 C7 C8 123.27(14) . . ?
C9 C8 C7 121.80(13) . . ?
C9 C8 H8 119.1 . . ?
C7 C8 H8 119.1 . . ?
C8 C9 C18 122.32(13) . . ?
C8 C9 C1 120.47(13) . . ?
C18 C9 C1 116.83(12) . . ?
C17 C10 O4 118.21(13) . . ?
C17 C10 C11 120.99(14) . . ?
O4 C10 C11 120.70(13) . . ?
C10 C11 C14 118.08(14) . . ?
C10 C11 C12 118.57(13) . . ?
C14 C11 C12 123.35(13) . . ?
C13 C12 C11 119.69(13) . . ?
C13 C12 H12 120.2 . . ?
C11 C12 H12 120.2 . . ?
C12 C13 C1 122.35(13) . . ?
C12 C13 Cl1 122.87(11) . . ?
C1 C13 Cl1 114.64(11) . . ?
C15 C14 C11 121.82(16) . . ?
C15 C14 H14 119.1 . . ?
C11 C14 H14 119.1 . . ?
C14 C15 C16 118.30(16) . . ?
C14 C15 C21 120.83(19) . . ?
C16 C15 C21 120.87(19) . . ?
C15 C16 C17 121.66(16) . . ?
C15 C16 H16 119.2 . . ?
C17 C16 H16 119.2 . . ?
C10 C17 C16 119.13(16) . . ?
C10 C17 H17 120.4 . . ?
C16 C17 H17 120.4 . . ?
O2 C18 O3 123.46(14) . . ?
O2 C18 C9 124.99(14) . . ?
O3 C18 C9 111.54(13) . . ?
C20 C19 O3 108.42(18) . . ?
C20 C19 H19A 110.0 . . ?
O3 C19 H19A 110.0 . . ?
C20 C19 H19B 110.0 . . ?
O3 C19 H19B 110.0 . . ?
H19A C19 H19B 108.4 . . ?
C19 C20 H20A 109.5 . . ?
C19 C20 H20B 109.5 . . ?
H20A C20 H20B 109.5 . . ?
C19 C20 H20C 109.5 . . ?
H20A C20 H20C 109.5 . . ?
H20B C20 H20C 109.5 . . ?
C15 C21 H21A 109.5 . . ?
C15 C21 H21B 109.5 . . ?
H21A C21 H21B 109.5 . . ?
C15 C21 H21C 109.5 . . ?
H21A C21 H21C 109.5 . . ?
H21B C21 H21C 109.5 . . ?
C2 O1 C1 120.66(10) . . ?
C18 O3 C19 116.81(14) . . ?
C10 O4 C1 120.31(10) . . ?

loop_
_geom_bond_atom_site_label_1
_geom_bond_atom_site_label_2
_geom_bond_distance
_geom_bond_site_symmetry_2
_geom_bond_publ_flag
C1 O4 1.4170(18) . ?
C1 O1 1.4411(17) . ?
C1 C13 1.5093(19) . ?
C1 C9 1.5098(18) . ?
C2 O1 1.3726(17) . ?
C2 C3 1.383(2) . ?
C2 C7 1.390(2) . ?
C3 C4 1.384(3) . ?
C3 H3 0.9300 . ?
C4 C5 1.377(3) . ?
C4 H4 0.9300 . ?
C5 C6 1.373(3) . ?
C5 H5 0.9300 . ?
C6 C7 1.393(2) . ?
C6 H6 0.9300 . ?
C7 C8 1.439(2) . ?
C8 C9 1.334(2) . ?
C8 H8 0.9300 . ?
C9 C18 1.482(2) . ?
C10 C17 1.377(2) . ?
C10 O4 1.3817(17) . ?
C10 C11 1.392(2) . ?
C11 C14 1.398(2) . ?
C11 C12 1.447(2) . ?
C12 C13 1.321(2) . ?
C12 H12 0.9300 . ?
C13 Cl1 1.7276(15) . ?
C14 C15 1.376(3) . ?
C14 H14 0.9300 . ?
C15 C16 1.380(3) . ?
C15 C21 1.515(3) . ?
C16 C17 1.385(2) . ?
C16 H16 0.9300 . ?
C17 H17 0.9300 . ?
C18 O2 1.1986(19) . ?
C18 O3 1.3336(18) . ?
C19 C20 1.444(3) . ?
C19 O3 1.454(2) . ?
C19 H19A 0.9700 . ?
C19 H19B 0.9700 . ?
C20 H20A 0.9600 . ?
C20 H20B 0.9600 . ?
C20 H20C 0.9600 . ?
C21 H21A 0.9600 . ?
C21 H21B 0.9600 . ?
C21 H21C 0.9600 . ?

loop_
_geom_torsion_atom_site_label_1
_geom_torsion_atom_site_label_2
_geom_torsion_atom_site_label_3
_geom_torsion_atom_site_label_4
_geom_torsion
_geom_torsion_site_symmetry_1
_geom_torsion_site_symmetry_2
_geom_torsion_site_symmetry_3
_geom_torsion_site_symmetry_4
_geom_torsion_publ_flag
O1 C2 C3 C4 176.78(15) . . . . ?
C7 C2 C3 C4 0.6(2) . . . . ?
C2 C3 C4 C5 -0.4(3) . . . . ?
C3 C4 C5 C6 0.0(3) . . . . ?
C4 C5 C6 C7 0.4(3) . . . . ?
O1 C2 C7 C6 -176.29(15) . . . . ?
C3 C2 C7 C6 -0.2(2) . . . . ?
O1 C2 C7 C8 4.5(2) . . . . ?
C3 C2 C7 C8 -179.35(15) . . . . ?
C5 C6 C7 C2 -0.3(3) . . . . ?
C5 C6 C7 C8 178.82(19) . . . . ?
C2 C7 C8 C9 4.5(2) . . . . ?
C6 C7 C8 C9 -174.57(18) . . . . ?
C7 C8 C9 C18 175.94(15) . . . . ?
C7 C8 C9 C1 3.3(2) . . . . ?
O4 C1 C9 C8 99.51(16) . . . . ?
O1 C1 C9 C8 -18.5(2) . . . . ?
C13 C1 C9 C8 -136.65(16) . . . . ?
O4 C1 C9 C18 -73.56(16) . . . . ?
O1 C1 C9 C18 168.44(13) . . . . ?
C13 C1 C9 C18 50.28(18) . . . . ?
C17 C10 C11 C14 -1.0(2) . . . . ?
O4 C10 C11 C14 -177.33(13) . . . . ?
C17 C10 C11 C12 179.09(14) . . . . ?
O4 C10 C11 C12 2.7(2) . . . . ?
C10 C11 C12 C13 6.8(2) . . . . ?
C14 C11 C12 C13 -173.19(14) . . . . ?
C11 C12 C13 C1 2.7(2) . . . . ?
C11 C12 C13 Cl1 177.98(10) . . . . ?
O4 C1 C13 C12 -20.23(19) . . . . ?
O1 C1 C13 C12 96.54(16) . . . . ?
C9 C1 C13 C12 -140.14(15) . . . . ?
O4 C1 C13 Cl1 164.16(9) . . . . ?
O1 C1 C13 Cl1 -79.07(12) . . . . ?
C9 C1 C13 Cl1 44.24(16) . . . . ?
C10 C11 C14 C15 -0.1(2) . . . . ?
C12 C11 C14 C15 179.81(15) . . . . ?
C11 C14 C15 C16 1.0(3) . . . . ?
C11 C14 C15 C21 -178.89(16) . . . . ?
C14 C15 C16 C17 -0.8(3) . . . . ?
C21 C15 C16 C17 179.08(18) . . . . ?
O4 C10 C17 C16 177.60(14) . . . . ?
C11 C10 C17 C16 1.1(2) . . . . ?
C15 C16 C17 C10 -0.2(3) . . . . ?
C8 C9 C18 O2 -170.58(17) . . . . ?
C1 C9 C18 O2 2.4(2) . . . . ?
C8 C9 C18 O3 8.5(2) . . . . ?
C1 C9 C18 O3 -178.60(13) . . . . ?
C3 C2 O1 C1 161.93(13) . . . . ?
C7 C2 O1 C1 -21.8(2) . . . . ?
O4 C1 O1 C2 -88.18(14) . . . . ?
C13 C1 O1 C2 152.54(12) . . . . ?
C9 C1 O1 C2 27.65(18) . . . . ?
O2 C18 O3 C19 0.9(3) . . . . ?
C9 C18 O3 C19 -178.14(17) . . . . ?
C20 C19 O3 C18 166.9(2) . . . . ?
C17 C10 O4 C1 161.15(13) . . . . ?
C11 C10 O4 C1 -22.39(19) . . . . ?
O1 C1 O4 C10 -83.95(14) . . . . ?
C13 C1 O4 C10 29.60(17) . . . . ?
C9 C1 O4 C10 155.29(12) . . . . ?
